data_1521979
loop_
_publ_author_name
'Stahl, R.'
'Niewa, R.'
'Jacobs, H.'

_publ_section_title
;
 Synthese und Kristallstruktur von Na2 Zn (O H)4
;
_journal_name_full 'Zeitschrift fuer Anorganische und Allgemeine Chemie'
_journal_page_first 48
_journal_page_last 50
_journal_volume 625
_journal_year 1999
_chemical_formula_sum 'H4 Na2 O4 Zn'
_chemical_name_systematic 'Na2 Zn (O H)4'
_space_group_IT_number 14
_symmetry_space_group_name_Hall '-P 2yn'
_symmetry_space_group_name_H-M 'P 1 21/n 1'
_cell_angle_alpha 90
_cell_angle_beta 93.97
_cell_angle_gamma 90
_cell_formula_units_Z 4
_cell_length_a 7.959
_cell_length_b 6.534
_cell_length_c 8.501
_cell_volume 441.026
_citation_journal_id_ASTM ZAACAB
_cod_data_source_file Stahl_ZAACAB_1999_886.cif
_cod_data_source_block H4Na2O4Zn1
_cod_original_cell_volume 441.0261
_cod_original_sg_symbol_Hall '-P 2ybc (x-z,y,z)'
_cod_original_formula_sum 'H4 Na2 O4 Zn1'
_cod_database_code 1521979

loop_
_symmetry_equiv_pos_as_xyz
x,y,z
-x+1/2,y+1/2,-z+1/2
-x,-y,-z
x-1/2,-y-1/2,z-1/2

loop_
_atom_site_label
_atom_site_type_symbol
_atom_site_fract_x
_atom_site_fract_y
_atom_site_fract_z
_atom_site_occupancy
_atom_site_U_iso_or_equiv
H3 H+1 0.349 0.031 0.278 1 0.0
H4 H+1 0.971 0.071 0.752 1 0.0
H1 H+1 0.219 0.062 0.523 1 0.0
O3 O-2 0.5548 0.0033 0.7313 1 0.0
Na2 Na+1 0.0086 0.2478 0.991 1 0.0
O4 O-2 0.0294 0.0229 0.2085 1 0.0
Na1 Na+1 0.7242 0.0636 0.2128 1 0.0
O2 O-2 0.3166 0.2378 0.9407 1 0.0
H2 H+1 0.83 0.302 0.523 1 0.0
Zn1 Zn+2 0.54734 0.24934 0.86201 1 0.0
O1 O-2 0.2195 0.1858 0.5253 1 0.0
